data_4319850
loop_
_publ_author_name
'Christophe Jeandon'
'B\'en\'edicte Krattinger'
'Romain Ruppert'
'Henry J. Callot'

_publ_section_title
;
 Biladienones from the Photooxidation of ameso-gem-Disubstituted Phlorin:
 Crystal and Molecular Structures of the 3N + O Coordinated Nickel(II) and
 Copper(II) Complexes
;
_journal_name_full 'Inorganic Chemistry'
_journal_page_first 3149
_journal_page_last 3153
_journal_paper_doi 10.1021/ic001205b
_journal_volume 40
_journal_year 2001
_chemical_formula_moiety 'C48 H38 Cu N4 O2'
_chemical_formula_sum 'C48 H38 Cu N4 O2'
_chemical_formula_weight 766.40
_chemical_name_systematic ' ?'
_space_group_IT_number 2
_symmetry_cell_setting triclinic
_symmetry_space_group_name_Hall '-P 1'
_symmetry_space_group_name_H-M 'P -1'
_cell_angle_alpha 86.335(5)
_cell_angle_beta 66.244(5)
_cell_angle_gamma 79.738(5)
_cell_formula_units_Z 2
_cell_length_a 11.7163(8)
_cell_length_b 12.5811(6)
_cell_length_c 14.4254(9)
_cell_measurement_temperature 173
_cell_volume 1915.0(2)
_computing_publication_material CIFGEN_IN_OpenMoleN_(_1997)
_computing_structure_refinement LSFM_OpenMoleN_(_1997)
_computing_structure_solution Direct_methods_(SIR,_Burla_et_al.,_1989)
_diffrn_ambient_temperature 173
_diffrn_measurement_details
;
  13057 reflections were collected using program Collect
 ("Collect" Data collection software, Nonius B.V., 1998)
 The conditions were as follow : crystal to detector distance =  36. mm.
 Scan angle =  2.0 deg 1 scans of  100 sec per frame.
 Data collection was divided into  5 set(s)
 with the following starting angles and number of frames :

 Set 1 Theta =    6.40 Omega =    0.00 Kappa =    0.00   91 frames
 Set 2 Theta =   -1.60 Kappa = -132.00 Phi   =    0.00   19 frames
 Set 3 Theta =   -5.00 Kappa = -174.00 Phi   =    0.00   21 frames
 Set 4 Theta =   -5.40 Kappa =    0.00 Phi   =    0.00   20 frames
 Set 5 Theta =   -6.40 Kappa =   -6.70 Phi   =    0.00   37 frames
 Friedel pairs were not averaged. Internal R = 0.07
;
_diffrn_measurement_device_type KappaCCD
_diffrn_measurement_method '\p scans'
_diffrn_radiation_monochromator graphite
_diffrn_radiation_type Mo-K\a
_diffrn_radiation_wavelength 0.71073
_diffrn_reflns_av_R_equivalents 0.070
_diffrn_reflns_av_sigmaI/netI 0.333
_diffrn_reflns_limit_h_max 15
_diffrn_reflns_limit_h_min -12
_diffrn_reflns_limit_k_max 16
_diffrn_reflns_limit_k_min -12
_diffrn_reflns_limit_l_max 18
_diffrn_reflns_limit_l_min -18
_diffrn_reflns_number 13057
_diffrn_reflns_theta_max 27.45
_diffrn_reflns_theta_min 2.5
_diffrn_source xray_tube
_diffrn_standards_decay_% 0
_exptl_absorpt_coefficient_mu 0.616
_exptl_absorpt_correction_type none
_exptl_crystal_colour red
_exptl_crystal_density_diffrn 1.33
_exptl_crystal_density_method none
_exptl_crystal_description plate
_exptl_crystal_F_000 798
_exptl_crystal_size_max 0.20
_exptl_crystal_size_mid 0.14
_exptl_crystal_size_min 0.02
_refine_diff_density_max 0.827
_refine_diff_density_min -0.138
_refine_ls_extinction_method none
_refine_ls_goodness_of_fit_all 6.698
_refine_ls_goodness_of_fit_ref 1.114
_refine_ls_hydrogen_treatment noref
_refine_ls_matrix_type full
_refine_ls_number_constraints 0
_refine_ls_number_parameters 496
_refine_ls_number_reflns 4212
_refine_ls_number_restraints 0
_refine_ls_R_factor_all 0.147
_refine_ls_R_factor_gt 0.050
_refine_ls_shift/esd_mean 0.001
_refine_ls_shift/su_max 0.007
_refine_ls_structure_factor_coef F
_refine_ls_weighting_details 'w = 4Fo^2^/(\s^2^(Fo^2^) + 0.0064 Fo^4^)'
_refine_ls_weighting_scheme calc
_refine_ls_wR_factor_all 0.342
_refine_ls_wR_factor_ref 0.066
_reflns_number_gt 4212
_reflns_number_total 8704
_reflns_threshold_expression >3.0\s(I)
_cod_data_source_file ic001205b_1.cif
_cod_data_source_block st543
_cod_depositor_comments
;
The following automatic conversions were performed:

'_refine_ls_weighting_scheme' value '4Fo^2^/(\s^2^(Fo^2^) + 0.0064
Fo^4^)' was changed to 'calc'. New tag '_refine_ls_weighting_details'
was created. The value of the new tag was set to 'w =
4Fo^2^/(\s^2^(Fo^2^) + 0.0064 Fo^4^)'.

Automatic conversion script
Id: cif_fix_values 3143 2015-03-26 13:38:13Z robertas 
;
_cod_database_code 4319850

loop_
_symmetry_equiv_pos_as_xyz
x,y,z
-x,-y,-z

loop_
_atom_site_label
_atom_site_fract_x
_atom_site_fract_y
_atom_site_fract_z
_atom_site_U_iso_or_equiv
_atom_site_adp_type
_atom_site_calc_flag
_atom_site_calc_attached_atom
_atom_site_type_symbol
CU 0.57827(4) 0.36011(3) 0.71334(4) 0.0289(2) Uani ? ? Cu
N1 0.4101(3) 0.4412(2) 0.7773(2) 0.025(1) Uani ? ? N
C1 0.3759(4) 0.5434(3) 0.8151(3) 0.028(2) Uani ? ? C
C2 0.2481(4) 0.5611(3) 0.8848(3) 0.035(2) Uani ? ? C
C3 0.2015(4) 0.4680(3) 0.8868(3) 0.034(2) Uani ? ? C
C4 0.3017(3) 0.3935(3) 0.8198(3) 0.028(2) Uani ? ? C
C5 0.2958(3) 0.2882(3) 0.7923(3) 0.030(2) Uani ? ? C
C6 0.1690(4) 0.2530(3) 0.8397(3) 0.030(2) Uani ? ? C
C7 0.1501(4) 0.1729(3) 0.9117(3) 0.040(2) Uani ? ? C
C8 0.0311(4) 0.1423(3) 0.9593(3) 0.045(2) Uani ? ? C
C9 -0.0682(4) 0.1895(3) 0.9345(3) 0.041(2) Uani ? ? C
C10 -0.0493(4) 0.2682(4) 0.8613(4) 0.048(3) Uani ? ? C
C11 0.0700(4) 0.3008(3) 0.8144(4) 0.044(2) Uani ? ? C
C12 0.3969(3) 0.2162(3) 0.7261(3) 0.030(2) Uani ? ? C
N2 0.5231(3) 0.2338(2) 0.6846(2) 0.028(2) Uani ? ? N
C13 0.5935(4) 0.1486(3) 0.6235(3) 0.032(2) Uani ? ? C
C14 0.5137(4) 0.0747(3) 0.6226(3) 0.040(2) Uani ? ? C
C15 0.3931(4) 0.1164(3) 0.6869(3) 0.037(2) Uani ? ? C
C16 0.7367(4) 0.1249(3) 0.5666(3) 0.034(2) Uani ? ? C
C17 0.7844(4) 0.0212(3) 0.6115(4) 0.048(2) Uani ? ? C
C18 0.7589(4) 0.0287(4) 0.7209(4) 0.048(3) Uani ? ? C
C19 0.8102(5) -0.0818(4) 0.7605(4) 0.058(3) Uani ? ? C
C20 0.7939(5) -0.0735(5) 0.8669(4) 0.072(3) Uani ? ? C
C21 0.7687(4) 0.1090(3) 0.4521(3) 0.039(2) Uani ? ? C
C22 0.8416(4) 0.0188(4) 0.3943(4) 0.049(2) Uani ? ? C
C23 0.8707(4) 0.0121(4) 0.2897(4) 0.052(3) Uani ? ? C
C24 0.8283(4) 0.0949(4) 0.2435(4) 0.054(3) Uani ? ? C
C25 0.7535(5) 0.1869(4) 0.2979(4) 0.064(3) Uani ? ? C
C26 0.7276(4) 0.1951(3) 0.4012(3) 0.044(2) Uani ? ? C
C27 0.8060(3) 0.2126(3) 0.5760(3) 0.034(2) Uani ? ? C
N3 0.7480(3) 0.2995(2) 0.6357(2) 0.029(2) Uani ? ? N
C28 0.8387(3) 0.3570(3) 0.6360(3) 0.035(2) Uani ? ? C
C29 0.9574(4) 0.3024(3) 0.5717(3) 0.042(2) Uani ? ? C
C30 0.9369(4) 0.2137(3) 0.5338(4) 0.043(2) Uani ? ? C
C31 0.7857(3) 0.4433(3) 0.7083(3) 0.035(2) Uani ? ? C
O1 0.6667(2) 0.4578(2) 0.7609(2) 0.038(1) Uani ? ? O
C32 0.8613(4) 0.5133(3) 0.7304(3) 0.039(2) Uani ? ? C
C33 0.8158(4) 0.5579(3) 0.8273(3) 0.051(2) Uani ? ? C
C34 0.8871(5) 0.6214(4) 0.8500(4) 0.069(3) Uani ? ? C
C35 0.9997(5) 0.6411(4) 0.7789(4) 0.073(3) Uani ? ? C
C36 1.0474(4) 0.5990(4) 0.6813(4) 0.064(3) Uani ? ? C
C37 0.9769(4) 0.5342(3) 0.6570(3) 0.049(2) Uani ? ? C
C38 0.4587(4) 0.6264(3) 0.7777(3) 0.031(2) Uani ? ? C
C39 0.4571(4) 0.7003(3) 0.8544(3) 0.035(2) Uani ? ? C
C40 0.4613(5) 0.6577(4) 0.9448(4) 0.054(3) Uani ? ? C
C41 0.4619(6) 0.7228(5) 1.0181(4) 0.071(3) Uani ? ? C
C42 0.4582(5) 0.8345(4) 1.0005(4) 0.075(3) Uani ? ? C
C43 0.4511(5) 0.8775(3) 0.9137(4) 0.060(3) Uani ? ? C
C44 0.4512(4) 0.8117(3) 0.8407(3) 0.045(2) Uani ? ? C
C45 0.5300(4) 0.6349(3) 0.6769(3) 0.031(2) Uani ? ? C
C46 0.6260(4) 0.7038(3) 0.6269(3) 0.042(2) Uani ? ? C
C47 0.6729(4) 0.6866(3) 0.5268(3) 0.044(2) Uani ? ? C
C48 0.6114(4) 0.6048(3) 0.5054(3) 0.038(2) Uani ? ? C
N4 0.5285(3) 0.5752(2) 0.5992(2) 0.034(2) Uani ? ? N
O2 0.6295(3) 0.5656(2) 0.4241(2) 0.053(2) Uani ? ? O
H1 0.2032 0.6252 0.9230 0.0507 Uiso calc C2 H
H2 0.1176 0.4559 0.9258 0.0490 Uiso calc C3 H
H3 0.2180 0.1385 0.9288 0.0538 Uiso calc C7 H
H4 0.0184 0.0880 1.0097 0.0624 Uiso calc C8 H
H5 -0.1488 0.1680 0.9675 0.0586 Uiso calc C9 H
H6 -0.1166 0.3004 0.8425 0.0679 Uiso calc C10 H
H7 0.0823 0.3560 0.7649 0.0595 Uiso calc C11 H
H8 0.5396 0.0094 0.5847 0.0540 Uiso calc C14 H
H9 0.3199 0.0845 0.7026 0.0497 Uiso calc C15 H
H10 0.8732 -0.0407 0.4261 0.0649 Uiso calc C22 H
H11 0.9204 -0.0513 0.2524 0.0720 Uiso calc C23 H
H12 0.8494 0.0910 0.1728 0.0738 Uiso calc C24 H
H13 0.7199 0.2443 0.2652 0.0827 Uiso calc C25 H
H14 0.6813 0.2602 0.4369 0.0592 Uiso calc C26 H
H15 1.0370 0.3231 0.5571 0.0574 Uiso calc C29 H
H16 1.0000 0.1621 0.4873 0.0604 Uiso calc C30 H
H17 0.7369 0.5449 0.8774 0.0635 Uiso calc C33 H
H18 0.8567 0.6515 0.9161 0.0820 Uiso calc C34 H
H19 1.0468 0.6846 0.7963 0.0832 Uiso calc C35 H
H20 1.1260 0.6136 0.6321 0.0789 Uiso calc C36 H
H21 1.0077 0.5047 0.5907 0.0617 Uiso calc C37 H
H22 0.4638 0.5823 0.9562 0.0708 Uiso calc C40 H
H23 0.4648 0.6927 1.0794 0.0973 Uiso calc C41 H
H24 0.4607 0.8800 1.0495 0.0971 Uiso calc C42 H
H25 0.4460 0.9533 0.9033 0.0791 Uiso calc C43 H
H26 0.4471 0.8428 0.7800 0.0582 Uiso calc C44 H
H27 0.6508 0.7525 0.6600 0.0534 Uiso calc C46 H
H28 0.7360 0.7217 0.4773 0.0597 Uiso calc C47 H
H29 0.4772 0.5214 0.6093 0.0452 Uiso calc N4 H
H30 0.8733 0.0034 0.5748 0.0634 Uiso calc C17 H
H31 0.7448 -0.0349 0.6032 0.0634 Uiso calc C17 H
H32 0.6702 0.0463 0.7586 0.0708 Uiso calc C18 H
H33 0.7993 0.0837 0.7302 0.0708 Uiso calc C18 H
H34 0.8976 -0.1019 0.7194 0.0784 Uiso calc C19 H
H35 0.7653 -0.1356 0.7555 0.0784 Uiso calc C19 H
H36 0.8257 -0.1412 0.8879 0.0968 Uiso calc C20 H
H37 0.8389 -0.0201 0.8726 0.0968 Uiso calc C20 H
H38 0.7066 -0.0538 0.9086 0.0968 Uiso calc C20 H

loop_
_atom_site_aniso_label
_atom_site_aniso_U_11
_atom_site_aniso_U_22
_atom_site_aniso_U_33
_atom_site_aniso_U_12
_atom_site_aniso_U_13
_atom_site_aniso_U_23
_atom_site_aniso_type_symbol
CU 0.0260(2) 0.0261(2) 0.0357(2) -0.0046(2) -0.0098(2) -0.0022(2) Cu
N1 0.025(1) 0.024(1) 0.025(2) -0.002(1) -0.008(1) 0.001(1) N
C1 0.034(2) 0.029(2) 0.023(2) -0.001(1) -0.008(1) -0.003(2) C
C2 0.040(2) 0.031(2) 0.034(2) 0.000(2) -0.005(2) -0.008(2) C
C3 0.036(2) 0.038(2) 0.030(2) -0.006(2) -0.004(2) 0.002(2) C
C4 0.030(2) 0.030(2) 0.025(2) -0.005(1) -0.010(1) 0.004(2) C
C5 0.027(2) 0.033(2) 0.030(2) -0.008(1) -0.013(1) 0.010(2) C
C6 0.034(2) 0.028(2) 0.030(2) -0.006(1) -0.007(2) 0.000(2) C
C7 0.035(2) 0.043(2) 0.043(2) -0.008(2) -0.012(2) 0.007(2) C
C8 0.053(2) 0.044(2) 0.040(3) -0.020(2) -0.007(2) 0.009(2) C
C9 0.037(2) 0.041(2) 0.044(3) -0.016(2) 0.003(2) -0.010(2) C
C10 0.034(2) 0.053(2) 0.063(3) -0.006(2) -0.013(2) -0.001(2) C
C11 0.038(2) 0.041(2) 0.055(3) -0.011(2) -0.016(2) 0.014(2) C
C12 0.028(2) 0.027(2) 0.034(2) -0.006(1) -0.013(1) 0.004(2) C
N2 0.023(1) 0.024(1) 0.039(2) -0.001(1) -0.008(1) -0.004(1) N
C13 0.033(2) 0.023(2) 0.046(2) -0.000(1) -0.017(2) 0.001(2) C
C14 0.034(2) 0.030(2) 0.060(3) -0.005(2) -0.018(2) -0.004(2) C
C15 0.030(2) 0.034(2) 0.049(2) -0.011(1) -0.013(2) 0.004(2) C
C16 0.031(2) 0.024(2) 0.055(3) -0.000(1) -0.014(2) -0.001(2) C
C17 0.039(2) 0.043(2) 0.066(3) -0.007(2) -0.024(2) 0.007(2) C
C18 0.039(2) 0.048(2) 0.061(3) 0.007(2) -0.011(2) 0.009(2) C
C19 0.050(3) 0.072(3) 0.055(3) -0.012(2) -0.016(2) -0.001(3) C
C20 0.066(3) 0.093(4) 0.061(3) -0.008(3) -0.025(2) 0.006(3) C
C21 0.024(2) 0.048(2) 0.051(2) -0.004(2) -0.010(2) -0.019(2) C
C22 0.045(2) 0.052(2) 0.048(3) -0.007(2) -0.015(2) -0.002(2) C
C23 0.047(2) 0.072(3) 0.042(3) -0.014(2) -0.008(2) -0.020(2) C
C24 0.055(2) 0.082(3) 0.035(3) -0.032(2) -0.012(2) 0.001(2) C
C25 0.055(3) 0.084(3) 0.058(3) -0.007(2) -0.031(2) 0.007(3) C
C26 0.042(2) 0.042(2) 0.047(3) -0.002(2) -0.015(2) -0.003(2) C
C27 0.030(2) 0.030(2) 0.042(2) -0.002(1) -0.017(1) -0.002(2) C
N3 0.023(1) 0.027(1) 0.039(2) -0.001(1) -0.011(1) -0.002(1) N
C28 0.028(2) 0.035(2) 0.042(2) -0.010(1) -0.017(1) 0.006(2) C
C29 0.028(2) 0.044(2) 0.059(3) -0.003(2) -0.016(2) -0.004(2) C
C30 0.028(2) 0.044(2) 0.064(3) 0.002(2) -0.016(2) -0.012(2) C
C31 0.033(2) 0.032(2) 0.040(2) -0.008(1) -0.019(1) 0.007(2) C
O1 0.034(1) 0.037(1) 0.045(2) -0.006(1) -0.015(1) -0.007(1) O
C32 0.040(2) 0.029(2) 0.049(2) -0.005(2) -0.024(2) 0.007(2) C
C33 0.063(2) 0.043(2) 0.049(2) -0.017(2) -0.029(2) 0.006(2) C
C34 0.100(3) 0.053(2) 0.061(3) -0.034(2) -0.049(2) 0.009(2) C
C35 0.083(2) 0.055(2) 0.087(3) -0.032(2) -0.061(2) 0.017(2) C
C36 0.055(2) 0.056(2) 0.087(3) -0.027(2) -0.039(2) 0.017(2) C
C37 0.046(2) 0.044(2) 0.059(3) -0.014(2) -0.026(2) 0.007(2) C
C38 0.030(2) 0.026(2) 0.039(2) 0.002(1) -0.013(2) -0.004(2) C
C39 0.037(2) 0.035(2) 0.032(2) -0.005(2) -0.013(2) -0.004(2) C
C40 0.068(3) 0.053(2) 0.044(2) -0.006(2) -0.024(2) -0.010(2) C
C41 0.092(4) 0.096(4) 0.040(3) -0.015(3) -0.028(2) -0.011(3) C
C42 0.083(3) 0.087(3) 0.059(3) -0.022(2) -0.024(2) -0.035(2) C
C43 0.067(3) 0.049(2) 0.064(3) -0.014(2) -0.019(2) -0.024(2) C
C44 0.045(2) 0.037(2) 0.053(3) -0.008(2) -0.019(2) -0.005(2) C
C45 0.032(2) 0.028(2) 0.033(2) -0.005(1) -0.010(2) -0.001(2) C
C46 0.037(2) 0.043(2) 0.048(2) -0.012(2) -0.018(2) -0.001(2) C
C47 0.035(2) 0.060(2) 0.041(3) -0.023(2) -0.008(2) 0.006(2) C
C48 0.034(2) 0.054(2) 0.030(2) -0.011(2) -0.013(2) 0.002(2) C
N4 0.036(2) 0.038(2) 0.029(2) -0.011(1) -0.010(1) 0.001(1) N
O2 0.056(2) 0.078(2) 0.033(2) -0.027(1) -0.012(1) 0.001(1) O

loop_
_atom_type_symbol
_atom_type_description
_atom_type_scat_dispersion_real
_atom_type_scat_dispersion_imag
_atom_type_scat_source
C ? 0.002 0.002 International_Tables_Vol_IV_Table_2.3.1
H ? 0.000 0.000 International_Tables_Vol_IV_Table_2.3.1
Cu ? 0.263 1.266 International_Tables_Vol_IV_Table_2.3.1
N ? 0.004 0.003 International_Tables_Vol_IV_Table_2.3.1
O ? 0.008 0.006 International_Tables_Vol_IV_Table_2.3.1

loop_
_geom_angle_atom_site_label_1
_geom_angle_atom_site_label_2
_geom_angle_atom_site_label_3
_geom_angle
_geom_angle_site_symmetry_1
_geom_angle_site_symmetry_2
_geom_angle_site_symmetry_3
_geom_angle_publ_flag
N1 CU N2 94.9(1) . . . ?
N1 CU N3 170.7(1) . . . ?
N1 CU O1 96.4(1) . . . ?
N2 CU N3 89.9(1) . . . ?
N2 CU O1 162.5(1) . . . ?
N3 CU O1 80.9(1) . . . ?
CU N1 C1 128.0(3) . . . ?
CU N1 C4 123.5(2) . . . ?
C1 N1 C4 106.2(3) . . . ?
N1 C1 C2 110.6(3) . . . ?
N1 C1 C4 37.5(2) . . . ?
N1 C1 C38 123.3(4) . . . ?
C2 C1 C4 73.1(3) . . . ?
C2 C1 C38 125.8(4) . . . ?
C4 C1 C38 159.7(3) . . . ?
C1 C2 C3 106.9(4) . . . ?
C2 C3 C4 107.1(4) . . . ?
N1 C4 C1 36.3(2) . . . ?
N1 C4 C3 109.2(3) . . . ?
N1 C4 C5 123.4(4) . . . ?
C1 C4 C3 72.9(3) . . . ?
C1 C4 C5 159.3(3) . . . ?
C3 C4 C5 127.3(4) . . . ?
C4 C5 C6 116.2(4) . . . ?
C4 C5 C12 125.9(4) . . . ?
C6 C5 C12 117.9(3) . . . ?
C5 C6 C7 119.4(4) . . . ?
C5 C6 C11 121.3(4) . . . ?
C7 C6 C11 119.3(4) . . . ?
C6 C7 C8 119.9(4) . . . ?
C7 C8 C9 121.1(4) . . . ?
C8 C9 C10 119.2(4) . . . ?
C9 C10 C11 119.9(5) . . . ?
C6 C11 C10 120.5(4) . . . ?
C5 C12 N2 123.9(3) . . . ?
C5 C12 C15 127.9(4) . . . ?
N2 C12 C15 108.2(3) . . . ?
CU N2 C12 124.3(3) . . . ?
CU N2 C13 128.5(3) . . . ?
C12 N2 C13 107.3(3) . . . ?
N2 C13 C14 109.9(4) . . . ?
N2 C13 C16 128.0(4) . . . ?
C14 C13 C16 122.0(4) . . . ?
C13 C14 C15 106.9(4) . . . ?
C12 C15 C14 107.8(4) . . . ?
C13 C16 C17 107.1(4) . . . ?
C13 C16 C21 108.8(4) . . . ?
C13 C16 C27 114.7(3) . . . ?
C17 C16 C21 110.9(4) . . . ?
C17 C16 C27 107.4(4) . . . ?
C21 C16 C27 108.0(3) . . . ?
C16 C17 C18 114.9(4) . . . ?
C17 C18 C19 111.2(4) . . . ?
C18 C19 C20 111.9(5) . . . ?
C16 C21 C22 125.6(5) . . . ?
C16 C21 C26 117.8(4) . . . ?
C22 C21 C26 116.5(5) . . . ?
C21 C22 C23 122.3(5) . . . ?
C22 C23 C24 119.8(5) . . . ?
C23 C24 C25 120.4(5) . . . ?
C24 C25 C26 119.9(5) . . . ?
C21 C26 C25 121.0(5) . . . ?
C16 C27 N3 123.1(4) . . . ?
C16 C27 C30 128.1(4) . . . ?
N3 C27 C30 108.6(4) . . . ?
CU N3 C27 135.4(3) . . . ?
CU N3 C28 115.8(3) . . . ?
C27 N3 C28 108.8(3) . . . ?
N3 C28 C29 107.6(4) . . . ?
N3 C28 C31 112.2(4) . . . ?
C29 C28 C31 139.6(4) . . . ?
C28 C29 C30 107.1(4) . . . ?
C27 C30 C29 107.9(4) . . . ?
C28 C31 O1 118.0(4) . . . ?
C28 C31 C32 124.0(4) . . . ?
O1 C31 C32 117.9(4) . . . ?
CU O1 C31 111.9(3) . . . ?
C31 C32 C33 118.6(4) . . . ?
C31 C32 C37 121.7(5) . . . ?
C33 C32 C37 119.7(4) . . . ?
C32 C33 C34 119.3(5) . . . ?
C33 C34 C35 120.9(5) . . . ?
C34 C35 C36 121.4(5) . . . ?
C35 C36 C37 118.6(5) . . . ?
C32 C37 C36 120.1(5) . . . ?
C1 C38 C39 116.9(4) . . . ?
C1 C38 C45 120.7(4) . . . ?
C39 C38 C45 122.4(4) . . . ?
C38 C39 C40 119.1(4) . . . ?
C38 C39 C44 123.0(4) . . . ?
C40 C39 C44 117.9(4) . . . ?
C39 C40 C41 121.4(5) . . . ?
C40 C41 C42 118.9(6) . . . ?
C41 C42 C43 120.3(5) . . . ?
C42 C43 C44 120.3(5) . . . ?
C39 C44 C43 121.1(5) . . . ?
C38 C45 C46 128.5(4) . . . ?
C38 C45 N4 126.0(4) . . . ?
C46 C45 N4 105.4(4) . . . ?
C45 C46 C47 108.7(4) . . . ?
C46 C47 C48 109.3(4) . . . ?
C47 C48 N4 105.3(4) . . . ?
C47 C48 O2 129.4(4) . . . ?
N4 C48 O2 125.3(4) . . . ?
C45 N4 C48 111.2(3) . . . ?
--============_-1237234784==_============ Content-Type: text/plain; name="CIFFILE.498"; charset="us-ascii" Content-Disposition: attachment; filename="CIFFILE.498"

loop_
_geom_bond_atom_site_label_1
_geom_bond_atom_site_label_2
_geom_bond_distance
_geom_bond_site_symmetry_1
_geom_bond_site_symmetry_2
_geom_bond_publ_flag
CU N1 1.927(3) . . ?
CU N2 1.944(3) . . ?
CU N3 1.888(3) . . ?
CU O1 2.047(3) . . ?
N1 C1 1.357(5) . . ?
N1 C4 1.395(5) . . ?
C1 C2 1.414(6) . . ?
C1 C4 2.200(5) . . ?
C1 C38 1.480(5) . . ?
C2 C3 1.372(6) . . ?
C3 C4 1.415(6) . . ?
C4 C5 1.428(5) . . ?
C5 C6 1.499(6) . . ?
C5 C12 1.397(6) . . ?
C6 C7 1.380(6) . . ?
C6 C11 1.381(7) . . ?
C7 C8 1.396(6) . . ?
C8 C9 1.377(7) . . ?
C9 C10 1.379(7) . . ?
C10 C11 1.409(6) . . ?
C12 N2 1.407(5) . . ?
C12 C15 1.424(6) . . ?
N2 C13 1.351(5) . . ?
C13 C14 1.435(6) . . ?
C13 C16 1.524(6) . . ?
C14 C15 1.369(6) . . ?
C16 C17 1.535(6) . . ?
C16 C21 1.557(7) . . ?
C16 C27 1.524(6) . . ?
C17 C18 1.488(8) . . ?
C18 C19 1.579(7) . . ?
C19 C20 1.477(8) . . ?
C21 C22 1.383(6) . . ?
C21 C26 1.395(7) . . ?
C22 C23 1.412(7) . . ?
C23 C24 1.330(8) . . ?
C24 C25 1.388(8) . . ?
C25 C26 1.402(8) . . ?
C27 N3 1.335(5) . . ?
C27 C30 1.406(6) . . ?
N3 C28 1.389(5) . . ?
C28 C29 1.403(6) . . ?
C28 C31 1.427(6) . . ?
C29 C30 1.372(6) . . ?
C31 O1 1.275(5) . . ?
C31 C32 1.484(6) . . ?
C32 C33 1.396(7) . . ?
C32 C37 1.400(6) . . ?
C33 C34 1.392(7) . . ?
C34 C35 1.360(8) . . ?
C35 C36 1.389(8) . . ?
C36 C37 1.408(7) . . ?
C38 C39 1.482(6) . . ?
C38 C45 1.362(6) . . ?
C39 C40 1.393(7) . . ?
C39 C44 1.397(6) . . ?
C40 C41 1.382(7) . . ?
C41 C42 1.408(8) . . ?
C42 C43 1.360(9) . . ?
C43 C44 1.380(7) . . ?
C45 C46 1.467(6) . . ?
C45 N4 1.396(5) . . ?
C46 C47 1.339(6) . . ?
C47 C48 1.469(6) . . ?
C48 N4 1.385(6) . . ?
C48 O2 1.225(5) . . ?

loop_
_geom_contact_atom_site_label_1
_geom_contact_atom_site_label_2
_geom_contact_distance
_geom_contact_site_symmetry_1
_geom_contact_site_symmetry_2
_geom_contact_publ_flag
? ? ? ? ? ?
